data_2233466
loop_
_publ_author_name
'Fun, Hoong-Kun'
'Ooi, Chin Wei'
'Malladi, Shridhar'
'Isloor, Arun M.'
'Shivananda, Kammasandra N.'

_publ_section_title
;
 2-[(<i>E</i>)-4-Diethylamino-2-hydroxybenzylidene]hydrazinecarboxamide
;
_journal_coeditor_code HB6571
_journal_issue 2
_journal_name_full 'Acta Crystallographica Section E'
_journal_page_first o380
_journal_paper_doi 10.1107/S1600536812000311
_journal_volume 68
_journal_year 2012
_chemical_formula_iupac 'C12 H18 N4 O2'
_chemical_formula_moiety 'C12 H18 N4 O2'
_chemical_formula_sum 'C12 H18 N4 O2'
_chemical_formula_weight 250.30
_chemical_name_systematic
;
2-[(<i>E</i>)-4-Diethylamino-2-hydroxybenzylidene]hydrazinecarboxamide
;
_space_group_IT_number 2
_symmetry_cell_setting triclinic
_symmetry_space_group_name_Hall '-P 1'
_symmetry_space_group_name_H-M 'P -1'
_atom_sites_solution_hydrogens geom
_atom_sites_solution_primary direct
_atom_sites_solution_secondary difmap
_audit_creation_method SHELXL-97
_cell_angle_alpha 112.911(7)
_cell_angle_beta 96.033(7)
_cell_angle_gamma 107.296(5)
_cell_formula_units_Z 4
_cell_length_a 8.794(2)
_cell_length_b 12.532(3)
_cell_length_c 14.292(5)
_cell_measurement_reflns_used 1473
_cell_measurement_temperature 296(2)
_cell_measurement_theta_max 21.65
_cell_measurement_theta_min 2.51
_cell_volume 1340.8(7)
_computing_cell_refinement 'SAINT (Bruker, 2009)'
_computing_data_collection 'APEX2 (Bruker, 2009)'
_computing_data_reduction 'SAINT (Bruker, 2009)'
_computing_molecular_graphics 'SHELXTL (Sheldrick, 2008)'
_computing_publication_material
;
SHELXTL (Sheldrick, 2008) and PLATON (Spek, 2009)
;
_computing_structure_refinement 'SHELXTL (Sheldrick, 2008)'
_computing_structure_solution 'SHELXTL (Sheldrick, 2008)'
_diffrn_ambient_temperature 296(2)
_diffrn_measured_fraction_theta_full 0.965
_diffrn_measured_fraction_theta_max 0.965
_diffrn_measurement_device_type 'Bruker APEX DUO CCD'
_diffrn_measurement_method '\f and \w scans'
_diffrn_radiation_monochromator graphite
_diffrn_radiation_source 'fine-focus sealed tube'
_diffrn_radiation_type MoK\a
_diffrn_radiation_wavelength 0.71073
_diffrn_reflns_av_R_equivalents 0.0820
_diffrn_reflns_av_sigmaI/netI 0.0808
_diffrn_reflns_limit_h_max 10
_diffrn_reflns_limit_h_min -10
_diffrn_reflns_limit_k_max 14
_diffrn_reflns_limit_k_min -14
_diffrn_reflns_limit_l_max 16
_diffrn_reflns_limit_l_min -16
_diffrn_reflns_number 15373
_diffrn_reflns_theta_full 25.00
_diffrn_reflns_theta_max 25.00
_diffrn_reflns_theta_min 1.90
_diffrn_standards_number 0
_exptl_absorpt_coefficient_mu 0.087
_exptl_absorpt_correction_T_max 0.9977
_exptl_absorpt_correction_T_min 0.9700
_exptl_absorpt_correction_type multi-scan
_exptl_absorpt_process_details '(<i>SADABS</i>; Bruker, 2009)'
_exptl_crystal_colour colourless
_exptl_crystal_density_diffrn 1.240
_exptl_crystal_density_method 'not measured'
_exptl_crystal_description plate
_exptl_crystal_F_000 536
_exptl_crystal_size_max 0.35
_exptl_crystal_size_mid 0.12
_exptl_crystal_size_min 0.03
_refine_diff_density_max 0.365
_refine_diff_density_min -0.226
_refine_ls_extinction_coef 0.020(5)
_refine_ls_extinction_expression Fc^*^=kFc[1+0.001xFc^2^\l^3^/sin(2\q)]^-1/4^
_refine_ls_extinction_method 'SHELXTL (Sheldrick, 2008)'
_refine_ls_goodness_of_fit_ref 1.000
_refine_ls_hydrogen_treatment constr
_refine_ls_matrix_type full
_refine_ls_number_parameters 378
_refine_ls_number_reflns 4567
_refine_ls_number_restraints 0
_refine_ls_restrained_S_all 1.000
_refine_ls_R_factor_all 0.1448
_refine_ls_R_factor_gt 0.0680
_refine_ls_shift/su_max 0.000
_refine_ls_shift/su_mean 0.000
_refine_ls_structure_factor_coef Fsqd
_refine_ls_weighting_details 'calc w=1/[\s^2^(Fo^2^)+(0.1117P)^2^] where P=(Fo^2^+2Fc^2^)/3'
_refine_ls_weighting_scheme calc
_refine_ls_wR_factor_gt 0.1676
_refine_ls_wR_factor_ref 0.2198
_reflns_number_gt 2179
_reflns_number_total 4567
_reflns_threshold_expression I>2\s(I)
_cod_data_source_file hb6571.cif
_cod_data_source_block I
_cod_database_code 2233466
_cod_database_fobs_code 2233466

loop_
_symmetry_equiv_pos_as_xyz
'x, y, z'
'-x, -y, -z'

loop_
_atom_site_type_symbol
_atom_site_label
_atom_site_fract_x
_atom_site_fract_y
_atom_site_fract_z
_atom_site_U_iso_or_equiv
_atom_site_adp_type
_atom_site_calc_flag
_atom_site_refinement_flags
_atom_site_occupancy
_atom_site_symmetry_multiplicity
_atom_site_disorder_assembly
_atom_site_disorder_group
O O1A 0.6655(3) 0.1779(3) 0.2307(2) 0.0701(8) Uani d . 1 1 . .
H H1O1 0.5606 0.1487 0.2032 0.105 Uiso d R 1 1 . .
O O2A -0.0328(3) -0.0381(2) 0.10768(18) 0.0570(7) Uani d . 1 1 . .
N N1A 1.139(2) 0.3932(17) 0.1487(15) 0.071(4) Uani d P 0.59(2) 1 A 1
C C9A 1.2352(15) 0.4443(17) 0.2568(12) 0.069(4) Uani d P 0.59(2) 1 A 1
H H9AA 1.1634 0.4606 0.3032 0.082 Uiso calc PR 0.59(2) 1 A 1
H H9AB 1.3202 0.5237 0.2735 0.082 Uiso calc PR 0.59(2) 1 A 1
C C10A 1.3145(18) 0.3656(12) 0.2799(14) 0.091(4) Uani d P 0.59(2) 1 A 1
H H10A 1.3591 0.4007 0.3542 0.136 Uiso calc PR 0.59(2) 1 A 1
H H10B 1.4014 0.3617 0.2448 0.136 Uiso calc PR 0.59(2) 1 A 1
H H10C 1.2345 0.2830 0.2556 0.136 Uiso calc PR 0.59(2) 1 A 1
C C11A 1.2166(18) 0.4446(19) 0.0825(13) 0.089(5) Uani d P 0.59(2) 1 A 1
H H11A 1.3022 0.5253 0.1271 0.107 Uiso calc PR 0.59(2) 1 A 1
H H11B 1.1350 0.4577 0.0415 0.107 Uiso calc PR 0.59(2) 1 A 1
C C12A 1.290(2) 0.3647(14) 0.0100(13) 0.112(5) Uani d P 0.59(2) 1 A 1
H H12A 1.3312 0.4013 -0.0344 0.169 Uiso calc PR 0.59(2) 1 A 1
H H12B 1.2070 0.2833 -0.0325 0.169 Uiso calc PR 0.59(2) 1 A 1
H H12C 1.3780 0.3579 0.0499 0.169 Uiso calc PR 0.59(2) 1 A 1
N N1X 1.137(4) 0.338(2) 0.126(3) 0.082(7) Uani d P 0.41(2) 1 A 2
C C9X 1.248(2) 0.355(2) 0.2198(17) 0.082(6) Uani d P 0.41(2) 1 A 2
H H9XA 1.3568 0.3644 0.2079 0.098 Uiso calc PR 0.41(2) 1 A 2
H H9XB 1.2082 0.2828 0.2328 0.098 Uiso calc PR 0.41(2) 1 A 2
C C10X 1.258(3) 0.469(2) 0.313(2) 0.102(7) Uani d P 0.41(2) 1 A 2
H H10D 1.3259 0.4764 0.3746 0.153 Uiso calc PR 0.41(2) 1 A 2
H H10E 1.1499 0.4616 0.3230 0.153 Uiso calc PR 0.41(2) 1 A 2
H H10F 1.3055 0.5414 0.3026 0.153 Uiso calc PR 0.41(2) 1 A 2
C C11X 1.230(2) 0.372(2) 0.0587(18) 0.079(6) Uani d P 0.41(2) 1 A 2
H H11C 1.1754 0.3083 -0.0126 0.095 Uiso calc PR 0.41(2) 1 A 2
H H11D 1.3367 0.3662 0.0756 0.095 Uiso calc PR 0.41(2) 1 A 2
C C12X 1.262(3) 0.496(2) 0.0576(17) 0.110(7) Uani d P 0.41(2) 1 A 2
H H12D 1.3144 0.4983 0.0024 0.166 Uiso calc PR 0.41(2) 1 A 2
H H12E 1.3331 0.5608 0.1238 0.166 Uiso calc PR 0.41(2) 1 A 2
H H12F 1.1600 0.5070 0.0460 0.166 Uiso calc PR 0.41(2) 1 A 2
N N2A 0.3762(3) 0.1003(3) 0.1066(2) 0.0506(8) Uani d . 1 1 A .
N N3A 0.2069(3) 0.0468(3) 0.0751(2) 0.0549(8) Uani d . 1 1 . .
H H1N3 0.1478 0.0326 0.0095 0.066 Uiso d R 1 1 . .
N N4A 0.2015(4) 0.0214(3) 0.2272(3) 0.0679(10) Uani d . 1 1 . .
H H1N4 0.2962 0.0631 0.2488 0.081 Uiso d R 1 1 . .
H H2N4 0.1436 -0.0001 0.2695 0.081 Uiso d R 1 1 . .
C C1A 0.7295(4) 0.2133(3) 0.1602(3) 0.0518(10) Uani d . 1 1 . .
C C2A 0.8972(4) 0.2705(4) 0.1830(3) 0.0627(11) Uani d . 1 1 A .
H H2AA 0.9617 0.2838 0.2453 0.075 Uiso calc R 1 1 . .
C C3A 0.9731(5) 0.3092(4) 0.1144(3) 0.0661(12) Uani d . 1 1 . .
C C4A 0.8712(5) 0.2833(4) 0.0200(3) 0.0695(12) Uani d . 1 1 A .
H H4AA 0.9174 0.3053 -0.0286 0.083 Uiso calc R 1 1 . .
C C5A 0.7041(5) 0.2256(4) -0.0015(3) 0.0612(11) Uani d . 1 1 . .
H H5AA 0.6401 0.2099 -0.0650 0.073 Uiso calc R 1 1 A .
C C6A 0.6255(4) 0.1896(3) 0.0660(3) 0.0456(9) Uani d . 1 1 A .
C C7A 0.4491(4) 0.1316(3) 0.0425(3) 0.0512(9) Uani d . 1 1 . .
H H7AA 0.3859 0.1162 -0.0210 0.061 Uiso calc R 1 1 A .
C C8A 0.1193(5) 0.0088(3) 0.1376(3) 0.0509(9) Uani d . 1 1 . .
O O1B 0.5150(3) 0.1937(3) 0.4058(2) 0.0696(8) Uani d . 1 1 . .
H H2O1 0.6021 0.1737 0.4043 0.104 Uiso d R 1 1 . .
O O2B 1.0082(3) -0.0267(2) 0.36887(19) 0.0561(7) Uani d . 1 1 . .
N N1B 0.2108(5) 0.3598(4) 0.6416(3) 0.0821(12) Uani d . 1 1 . .
N N2B 0.7297(3) 0.1094(3) 0.4683(2) 0.0492(8) Uani d . 1 1 . .
N N3B 0.8512(4) 0.0593(3) 0.4610(2) 0.0528(8) Uani d . 1 1 . .
H H2N3 0.8853 0.0467 0.5226 0.063 Uiso d R 1 1 . .
N N4B 0.8368(4) 0.0353(3) 0.2920(3) 0.0699(10) Uani d . 1 1 . .
H H3N4 0.8593 0.0056 0.2389 0.084 Uiso d R 1 1 . .
H H4N4 0.7739 0.0806 0.3003 0.084 Uiso d R 1 1 . .
C C1B 0.4775(4) 0.2152(3) 0.4999(3) 0.0496(9) Uani d . 1 1 . .
C C2B 0.3629(5) 0.2704(4) 0.5218(3) 0.0606(11) Uani d . 1 1 . .
H H2BA 0.3142 0.2893 0.4723 0.073 Uiso calc R 1 1 . .
C C3B 0.3186(5) 0.2987(4) 0.6184(3) 0.0578(10) Uani d . 1 1 . .
C C4B 0.3893(5) 0.2639(4) 0.6874(3) 0.0580(11) Uani d . 1 1 . .
H H4BA 0.3599 0.2783 0.7506 0.070 Uiso calc R 1 1 . .
C C5B 0.5022(5) 0.2086(3) 0.6638(3) 0.0525(10) Uani d . 1 1 . .
H H5BA 0.5465 0.1861 0.7120 0.063 Uiso calc R 1 1 . .
C C6B 0.5538(4) 0.1842(3) 0.5718(3) 0.0446(9) Uani d . 1 1 . .
C C7B 0.6773(4) 0.1298(3) 0.5521(3) 0.0495(9) Uani d . 1 1 . .
H H7BA 0.7206 0.1086 0.6016 0.059 Uiso calc R 1 1 . .
C C8B 0.9039(5) 0.0206(4) 0.3727(3) 0.0517(9) Uani d . 1 1 . .
C C9B 0.1244(7) 0.3852(6) 0.5621(5) 0.0962(17) Uani d . 1 1 . .
H H9BA 0.1035 0.3187 0.4926 0.115 Uiso calc R 1 1 . .
H H9BB 0.0194 0.3879 0.5756 0.115 Uiso calc R 1 1 . .
C C10B 0.2252(8) 0.5042(6) 0.5667(5) 0.122(2) Uani d . 1 1 . .
H H10G 0.1741 0.5160 0.5106 0.183 Uiso calc R 1 1 . .
H H10H 0.3325 0.5040 0.5598 0.183 Uiso calc R 1 1 . .
H H10I 0.2352 0.5709 0.6328 0.183 Uiso calc R 1 1 . .
C C11B 0.1968(6) 0.4216(5) 0.7525(4) 0.0918(16) Uani d . 1 1 . .
H H11E 0.2921 0.4322 0.8009 0.110 Uiso calc R 1 1 . .
H H11F 0.1945 0.5034 0.7675 0.110 Uiso calc R 1 1 . .
C C12B 0.0490(7) 0.3475(5) 0.7673(5) 0.1114(19) Uani d . 1 1 . .
H H12G 0.0302 0.3956 0.8329 0.167 Uiso calc R 1 1 . .
H H12H 0.0618 0.2742 0.7679 0.167 Uiso calc R 1 1 . .
H H12I -0.0430 0.3234 0.7111 0.167 Uiso calc R 1 1 . .

loop_
_atom_site_aniso_label
_atom_site_aniso_U_11
_atom_site_aniso_U_22
_atom_site_aniso_U_33
_atom_site_aniso_U_12
_atom_site_aniso_U_13
_atom_site_aniso_U_23
O1A 0.0498(16) 0.119(2) 0.0724(19) 0.0315(15) 0.0236(14) 0.0708(18)
O2A 0.0424(15) 0.0861(19) 0.0444(15) 0.0184(13) 0.0128(12) 0.0342(14)
N1A 0.043(5) 0.092(10) 0.066(7) -0.007(7) 0.010(4) 0.048(8)
C9A 0.051(6) 0.079(9) 0.055(8) 0.006(5) 0.003(6) 0.026(8)
C10A 0.096(8) 0.096(8) 0.080(9) 0.049(6) 0.010(7) 0.031(7)
C11A 0.062(7) 0.101(13) 0.099(10) 0.017(8) 0.020(6) 0.050(10)
C12A 0.099(9) 0.158(12) 0.109(10) 0.059(8) 0.049(7) 0.074(9)
N1X 0.061(9) 0.095(16) 0.098(16) 0.012(13) 0.022(10) 0.062(15)
C9X 0.052(10) 0.095(12) 0.078(14) 0.009(8) 0.019(9) 0.031(11)
C10X 0.100(13) 0.088(13) 0.086(15) 0.003(10) 0.009(12) 0.033(14)
C11X 0.056(9) 0.117(16) 0.087(14) 0.027(10) 0.041(8) 0.065(13)
C12X 0.115(14) 0.092(15) 0.096(13) -0.002(11) 0.008(10) 0.050(10)
N2A 0.0417(17) 0.063(2) 0.053(2) 0.0194(14) 0.0159(15) 0.0309(16)
N3A 0.0400(17) 0.081(2) 0.0468(19) 0.0167(15) 0.0135(14) 0.0355(17)
N4A 0.0446(18) 0.109(3) 0.057(2) 0.0194(18) 0.0134(16) 0.050(2)
C1A 0.049(2) 0.069(3) 0.058(3) 0.0273(19) 0.0218(19) 0.042(2)
C2A 0.044(2) 0.094(3) 0.064(3) 0.022(2) 0.014(2) 0.051(2)
C3A 0.044(2) 0.095(3) 0.068(3) 0.017(2) 0.019(2) 0.050(3)
C4A 0.059(3) 0.091(3) 0.062(3) 0.017(2) 0.025(2) 0.042(2)
C5A 0.054(2) 0.084(3) 0.047(2) 0.016(2) 0.0153(19) 0.037(2)
C6A 0.041(2) 0.060(2) 0.043(2) 0.0175(17) 0.0136(16) 0.0292(18)
C7A 0.053(2) 0.066(2) 0.040(2) 0.0213(19) 0.0141(18) 0.0277(19)
C8A 0.051(2) 0.064(2) 0.039(2) 0.0183(19) 0.0141(18) 0.0258(18)
O1B 0.0695(18) 0.114(2) 0.0463(17) 0.0531(17) 0.0241(14) 0.0401(16)
O2B 0.0627(16) 0.0853(19) 0.0542(16) 0.0473(15) 0.0307(13) 0.0453(14)
N1B 0.095(3) 0.126(3) 0.074(3) 0.080(3) 0.047(2) 0.057(2)
N2B 0.0505(18) 0.065(2) 0.0472(19) 0.0304(16) 0.0174(15) 0.0310(16)
N3B 0.0597(19) 0.077(2) 0.0467(19) 0.0416(17) 0.0217(15) 0.0378(16)
N4B 0.085(2) 0.121(3) 0.050(2) 0.070(2) 0.0355(18) 0.055(2)
C1B 0.047(2) 0.067(2) 0.037(2) 0.0248(19) 0.0114(17) 0.0225(19)
C2B 0.060(2) 0.085(3) 0.051(2) 0.038(2) 0.017(2) 0.036(2)
C3B 0.057(2) 0.069(3) 0.058(3) 0.034(2) 0.025(2) 0.028(2)
C4B 0.059(2) 0.073(3) 0.055(3) 0.031(2) 0.027(2) 0.032(2)
C5B 0.060(2) 0.065(2) 0.042(2) 0.023(2) 0.0192(18) 0.0322(19)
C6B 0.044(2) 0.050(2) 0.039(2) 0.0169(17) 0.0096(16) 0.0198(17)
C7B 0.049(2) 0.058(2) 0.046(2) 0.0223(18) 0.0116(18) 0.0255(19)
C8B 0.057(2) 0.069(3) 0.046(2) 0.030(2) 0.0189(19) 0.036(2)
C9B 0.100(4) 0.128(5) 0.113(5) 0.075(4) 0.060(4) 0.073(4)
C10B 0.141(5) 0.137(5) 0.110(5) 0.067(5) 0.046(4) 0.059(4)
C11B 0.090(4) 0.121(4) 0.114(4) 0.070(3) 0.062(3) 0.069(4)
C12B 0.110(5) 0.130(5) 0.100(4) 0.049(4) 0.041(4) 0.049(4)

loop_
_atom_type_symbol
_atom_type_description
_atom_type_scat_dispersion_real
_atom_type_scat_dispersion_imag
_atom_type_scat_source
C C 0.0033 0.0016 'International Tables Vol C Tables 4.2.6.8 and 6.1.1.4'
H H 0.0000 0.0000 'International Tables Vol C Tables 4.2.6.8 and 6.1.1.4'
N N 0.0061 0.0033 'International Tables Vol C Tables 4.2.6.8 and 6.1.1.4'
O O 0.0106 0.0060 'International Tables Vol C Tables 4.2.6.8 and 6.1.1.4'

loop_
_geom_angle_atom_site_label_1
_geom_angle_atom_site_label_2
_geom_angle_atom_site_label_3
_geom_angle
C1A O1A H1O1 102.4
C3A N1A C11A 121.8(15)
C3A N1A C9A 121.6(15)
C11A N1A C9A 116.2(14)
N1A C9A C10A 116(2)
N1A C9A H9AA 108.3
C10A C9A H9AA 108.3
N1A C9A H9AB 108.3
C10A C9A H9AB 108.3
H9AA C9A H9AB 107.4
N1A C11A C12A 114(2)
N1A C11A H11A 108.7
C12A C11A H11A 108.7
N1A C11A H11B 108.7
C12A C11A H11B 108.7
H11A C11A H11B 107.6
C3A N1X C11X 126(3)
C3A N1X C9X 124(2)
C11X N1X C9X 110(2)
N1X C9X C10X 110(3)
N1X C9X H9XA 109.6
C10X C9X H9XA 109.6
N1X C9X H9XB 109.6
C10X C9X H9XB 109.6
H9XA C9X H9XB 108.1
C9X C10X H10D 109.5
C9X C10X H10E 109.5
H10D C10X H10E 109.5
C9X C10X H10F 109.5
H10D C10X H10F 109.5
H10E C10X H10F 109.5
N1X C11X C12X 121(3)
N1X C11X H11C 107.1
C12X C11X H11C 107.1
N1X C11X H11D 107.1
C12X C11X H11D 107.1
H11C C11X H11D 106.8
C11X C12X H12D 109.5
C11X C12X H12E 109.5
H12D C12X H12E 109.5
C11X C12X H12F 109.5
H12D C12X H12F 109.5
H12E C12X H12F 109.5
C7A N2A N3A 116.3(3)
C8A N3A N2A 120.3(3)
C8A N3A H1N3 117.9
N2A N3A H1N3 121.8
C8A N4A H1N4 119.2
C8A N4A H2N4 118.2
H1N4 N4A H2N4 120.5
O1A C1A C2A 117.6(3)
O1A C1A C6A 120.6(3)
C2A C1A C6A 121.8(3)
C1A C2A C3A 121.3(4)
C1A C2A H2AA 119.3
C3A C2A H2AA 119.3
N1X C3A C2A 119.4(14)
N1X C3A C4A 121.0(15)
C2A C3A C4A 117.1(4)
C2A C3A N1A 120.6(9)
C4A C3A N1A 121.0(9)
C5A C4A C3A 120.6(4)
C5A C4A H4AA 119.7
C3A C4A H4AA 119.7
C4A C5A C6A 123.5(4)
C4A C5A H5AA 118.3
C6A C5A H5AA 118.3
C5A C6A C1A 115.7(3)
C5A C6A C7A 122.3(3)
C1A C6A C7A 122.0(3)
N2A C7A C6A 122.1(3)
N2A C7A H7AA 118.9
C6A C7A H7AA 118.9
O2A C8A N4A 122.5(3)
O2A C8A N3A 119.0(3)
N4A C8A N3A 118.5(3)
C1B O1B H2O1 110.1
C3B N1B C9B 121.2(4)
C3B N1B C11B 121.1(4)
C9B N1B C11B 117.0(4)
C7B N2B N3B 116.0(3)
C8B N3B N2B 122.0(3)
C8B N3B H2N3 124.0
N2B N3B H2N3 113.6
C8B N4B H3N4 117.2
C8B N4B H4N4 120.9
H3N4 N4B H4N4 121.8
O1B C1B C2B 116.7(3)
O1B C1B C6B 121.5(3)
C2B C1B C6B 121.8(3)
C1B C2B C3B 120.8(4)
C1B C2B H2BA 119.6
C3B C2B H2BA 119.6
N1B C3B C4B 122.4(4)
N1B C3B C2B 120.3(4)
C4B C3B C2B 117.3(4)
C5B C4B C3B 120.8(4)
C5B C4B H4BA 119.6
C3B C4B H4BA 119.6
C4B C5B C6B 123.5(4)
C4B C5B H5BA 118.3
C6B C5B H5BA 118.3
C5B C6B C1B 115.8(3)
C5B C6B C7B 121.4(3)
C1B C6B C7B 122.8(3)
N2B C7B C6B 122.3(3)
N2B C7B H7BA 118.9
C6B C7B H7BA 118.9
O2B C8B N4B 123.1(4)
O2B C8B N3B 119.6(3)
N4B C8B N3B 117.4(3)
C10B C9B N1B 109.9(5)
C10B C9B H9BA 109.7
N1B C9B H9BA 109.7
C10B C9B H9BB 109.7
N1B C9B H9BB 109.7
H9BA C9B H9BB 108.2
C9B C10B H10G 109.5
C9B C10B H10H 109.5
H10G C10B H10H 109.5
C9B C10B H10I 109.5
H10G C10B H10I 109.5
H10H C10B H10I 109.5
C12B C11B N1B 110.8(5)
C12B C11B H11E 109.5
N1B C11B H11E 109.5
C12B C11B H11F 109.5
N1B C11B H11F 109.5
H11E C11B H11F 108.1
C11B C12B H12G 109.5
C11B C12B H12H 109.5
H12G C12B H12H 109.5
C11B C12B H12I 109.5
H12G C12B H12I 109.5
H12H C12B H12I 109.5

loop_
_geom_bond_atom_site_label_1
_geom_bond_atom_site_label_2
_geom_bond_distance
O1A C1A 1.360(4)
O1A H1O1 0.8662
O2A C8A 1.239(4)
N1A C3A 1.418(19)
N1A C11A 1.46(3)
N1A C9A 1.46(2)
C9A C10A 1.48(3)
C9A H9AA 0.9700
C9A H9AB 0.9700
C10A H10A 0.9600
C10A H10B 0.9600
C10A H10C 0.9600
C11A C12A 1.49(2)
C11A H11A 0.9700
C11A H11B 0.9700
C12A H12A 0.9600
C12A H12B 0.9600
C12A H12C 0.9600
N1X C3A 1.35(3)
N1X C11X 1.44(4)
N1X C9X 1.47(4)
C9X C10X 1.50(4)
C9X H9XA 0.9700
C9X H9XB 0.9700
C10X H10D 0.9600
C10X H10E 0.9600
C10X H10F 0.9600
C11X C12X 1.50(3)
C11X H11C 0.9700
C11X H11D 0.9700
C12X H12D 0.9600
C12X H12E 0.9600
C12X H12F 0.9600
N2A C7A 1.287(4)
N2A N3A 1.378(4)
N3A C8A 1.369(4)
N3A H1N3 0.9445
N4A C8A 1.330(5)
N4A H1N4 0.7896
N4A H2N4 0.8989
C1A C2A 1.373(5)
C1A C6A 1.415(5)
C2A C3A 1.399(5)
C2A H2AA 0.9300
C3A C4A 1.400(6)
C4A C5A 1.371(5)
C4A H4AA 0.9300
C5A C6A 1.381(5)
C5A H5AA 0.9300
C6A C7A 1.442(5)
C7A H7AA 0.9300
O1B C1B 1.361(4)
O1B H2O1 0.8740
O2B C8B 1.227(4)
N1B C3B 1.376(5)
N1B C9B 1.487(6)
N1B C11B 1.506(6)
N2B C7B 1.288(4)
N2B N3B 1.385(4)
N3B C8B 1.350(5)
N3B H2N3 0.9855
N4B C8B 1.340(4)
N4B H3N4 0.7808
N4B H4N4 0.8898
C1B C2B 1.381(5)
C1B C6B 1.406(5)
C2B C3B 1.414(5)
C2B H2BA 0.9300
C3B C4B 1.385(5)
C4B C5B 1.371(5)
C4B H4BA 0.9300
C5B C6B 1.387(5)
C5B H5BA 0.9300
C6B C7B 1.442(5)
C7B H7BA 0.9300
C9B C10B 1.464(7)
C9B H9BA 0.9700
C9B H9BB 0.9700
C10B H10G 0.9600
C10B H10H 0.9600
C10B H10I 0.9600
C11B C12B 1.446(7)
C11B H11E 0.9700
C11B H11F 0.9700
C12B H12G 0.9600
C12B H12H 0.9600
C12B H12I 0.9600

loop_
_geom_hbond_atom_site_label_D
_geom_hbond_atom_site_label_H
_geom_hbond_atom_site_label_A
_geom_hbond_site_symmetry_A
_geom_hbond_distance_DH
_geom_hbond_distance_HA
_geom_hbond_distance_DA
_geom_hbond_angle_DHA
_geom_hbond_publ_flag
O1A H1O1 N2A . 0.87 1.79 2.608(4) 157 yes
O1B H2O1 N2B . 0.87 1.91 2.654(5) 142 yes
N3A H1N3 O2A 2_555 0.95 1.90 2.832(4) 168 yes
N3B H2N3 O2B 2_756 0.99 1.87 2.837(4) 168 yes
N4A H1N4 O1B . 0.79 2.40 3.077(5) 144 yes
N4A H2N4 O2B 1_455 0.90 2.01 2.901(5) 172 yes
N4B H3N4 O2A 1_655 0.78 2.14 2.911(5) 167 yes
N4B H4N4 O1A . 0.89 2.20 2.962(5) 144 yes
C9A H9AB Cg1 2_766 0.97 2.83 3.733(19) 156 yes
C10X H10F Cg1 2_766 0.96 2.71 3.46(3) 136 yes

loop_
_geom_torsion_atom_site_label_1
_geom_torsion_atom_site_label_2
_geom_torsion_atom_site_label_3
_geom_torsion_atom_site_label_4
_geom_torsion
C3A N1A C9A C10A 84.1(19)
C11A N1A C9A C10A -102.9(19)
C3A N1A C11A C12A -86.4(19)
C9A N1A C11A C12A 101(2)
C3A N1X C9X C10X -67(3)
C11X N1X C9X C10X 106(2)
C3A N1X C11X C12X 71(3)
C9X N1X C11X C12X -101(3)
C7A N2A N3A C8A 179.0(3)
O1A C1A C2A C3A 179.6(4)
C6A C1A C2A C3A 0.7(6)
C11X N1X C3A C2A 176(2)
C9X N1X C3A C2A -13(3)
C11X N1X C3A C4A 15(3)
C9X N1X C3A C4A -174.7(18)
C11X N1X C3A N1A -84(5)
C9X N1X C3A N1A 87(5)
C1A C2A C3A N1X -164.5(14)
C1A C2A C3A C4A -2.2(7)
C1A C2A C3A N1A 164.9(10)
C11A N1A C3A N1X 91(5)
C9A N1A C3A N1X -97(5)
C11A N1A C3A C2A -174.0(15)
C9A N1A C3A C2A -1(2)
C11A N1A C3A C4A -7(2)
C9A N1A C3A C4A 165.2(13)
N1X C3A C4A C5A 163.9(14)
C2A C3A C4A C5A 1.9(7)
N1A C3A C4A C5A -165.2(10)
C3A C4A C5A C6A -0.1(7)
C4A C5A C6A C1A -1.4(6)
C4A C5A C6A C7A 178.6(4)
O1A C1A C6A C5A -177.8(3)
C2A C1A C6A C5A 1.1(6)
O1A C1A C6A C7A 2.3(6)
C2A C1A C6A C7A -178.9(3)
N3A N2A C7A C6A 179.3(3)
C5A C6A C7A N2A -178.6(4)
C1A C6A C7A N2A 1.3(6)
N2A N3A C8A O2A 179.5(3)
N2A N3A C8A N4A -2.0(5)
C7B N2B N3B C8B 172.5(3)
O1B C1B C2B C3B -178.7(3)
C6B C1B C2B C3B 0.4(6)
C9B N1B C3B C4B -174.0(4)
C11B N1B C3B C4B 16.0(7)
C9B N1B C3B C2B 6.8(7)
C11B N1B C3B C2B -163.2(4)
C1B C2B C3B N1B 176.5(4)
C1B C2B C3B C4B -2.7(6)
N1B C3B C4B C5B -176.8(4)
C2B C3B C4B C5B 2.4(6)
C3B C4B C5B C6B 0.3(6)
C4B C5B C6B C1B -2.6(5)
C4B C5B C6B C7B 177.8(3)
O1B C1B C6B C5B -178.7(3)
C2B C1B C6B C5B 2.3(5)
O1B C1B C6B C7B 0.8(5)
C2B C1B C6B C7B -178.2(3)
N3B N2B C7B C6B 178.5(3)
C5B C6B C7B N2B -178.2(3)
C1B C6B C7B N2B 2.2(5)
N2B N3B C8B O2B -177.7(3)
N2B N3B C8B N4B 1.7(5)
C3B N1B C9B C10B -88.2(6)
C11B N1B C9B C10B 82.1(5)
C3B N1B C11B C12B -103.9(5)
C9B N1B C11B C12B 85.7(6)
